data_4318223
loop_
_publ_author_name
'Siau-Gek Ang'
Zhong
'How-Ghee Ang'

_publ_section_title
;
 1,2,3,4-Tetraphenyl-1,2,3,4-tetraphospholane, a Highly Versatile
 Cyclocarbaphosphine Ligand: Reactions with Activated Triosmium Clusters
 and Characterization of the Products
;
_journal_name_full 'Inorganic Chemistry'
_journal_page_first 3791
_journal_page_last 3800
_journal_paper_doi 10.1021/ic025589c
_journal_volume 41
_journal_year 2002
_chemical_formula_sum 'C44 H24 O19 Os6 P4'
_chemical_formula_weight 2121.71
_chemical_name_systematic
;
   ?
;
_space_group_IT_number 14
_symmetry_cell_setting monoclinic
_symmetry_space_group_name_Hall '-P 2ybc'
_symmetry_space_group_name_H-M 'P 1 21/c 1'
_atom_sites_solution_hydrogens geom
_atom_sites_solution_primary direct
_atom_sites_solution_secondary difmap
_audit_creation_method SHELXL-97
_cell_angle_alpha 90.00
_cell_angle_beta 94.7990(10)
_cell_angle_gamma 90.00
_cell_formula_units_Z 4
_cell_length_a 12.1994(7)
_cell_length_b 22.5939(13)
_cell_length_c 18.7303(11)
_cell_measurement_reflns_used 41886
_cell_measurement_temperature 293(2)
_cell_measurement_theta_max 30.02
_cell_measurement_theta_min 1.42
_cell_volume 5144.6(5)
_computing_cell_refinement 'Siemens XSCANS'
_computing_data_collection 'Siemens XSCANS'
_computing_data_reduction 'Siemens XSCANS'
_computing_molecular_graphics 'Siemens SHELXTL'
_computing_publication_material 'Siemens SHELXTL'
_computing_structure_refinement 'SHELXL-97 (Sheldrick, 1997)'
_computing_structure_solution 'SHELXS-97 (Sheldrick, 1990)'
_diffrn_ambient_temperature 293(2)
_diffrn_measured_fraction_theta_full 0.992
_diffrn_measured_fraction_theta_max 0.992
_diffrn_measurement_device_type '\w scans'
_diffrn_radiation_monochromator graphite
_diffrn_radiation_source 'fine-focus sealed tube'
_diffrn_radiation_type MoK\a
_diffrn_radiation_wavelength 0.71073
_diffrn_reflns_av_R_equivalents 0.0553
_diffrn_reflns_av_sigmaI/netI 0.0653
_diffrn_reflns_limit_h_max 16
_diffrn_reflns_limit_h_min -17
_diffrn_reflns_limit_k_max 17
_diffrn_reflns_limit_k_min -31
_diffrn_reflns_limit_l_max 24
_diffrn_reflns_limit_l_min -26
_diffrn_reflns_number 41886
_diffrn_reflns_theta_full 30.02
_diffrn_reflns_theta_max 30.02
_diffrn_reflns_theta_min 1.42
_exptl_absorpt_coefficient_mu 14.958
_exptl_absorpt_correction_T_max 0.928095
_exptl_absorpt_correction_T_min 0.413444
_exptl_absorpt_correction_type 'Sadabs (Sheldrick, 1996)'
_exptl_crystal_colour red
_exptl_crystal_density_diffrn 2.739
_exptl_crystal_density_meas ?
_exptl_crystal_density_method 'not measured'
_exptl_crystal_description block
_exptl_crystal_F_000 3824
_exptl_crystal_size_max 0.30
_exptl_crystal_size_mid 0.25
_exptl_crystal_size_min 0.18
_refine_diff_density_max 2.752
_refine_diff_density_min -1.446
_refine_diff_density_rms 0.252
_refine_ls_extinction_method none
_refine_ls_goodness_of_fit_ref 0.923
_refine_ls_hydrogen_treatment mixed
_refine_ls_matrix_type full
_refine_ls_number_parameters 658
_refine_ls_number_reflns 14914
_refine_ls_number_restraints 0
_refine_ls_restrained_S_all 0.923
_refine_ls_R_factor_all 0.0509
_refine_ls_R_factor_gt 0.0360
_refine_ls_shift/su_max 0.008
_refine_ls_shift/su_mean 0.000
_refine_ls_structure_factor_coef Fsqd
_refine_ls_weighting_details 'calc w=1/[\s^2^(Fo^2^)+(0.0269P)^2^+0.0000P] where P=(Fo^2^+2Fc^2^)/3'
_refine_ls_weighting_scheme calc
_refine_ls_wR_factor_gt 0.0697
_refine_ls_wR_factor_ref 0.0725
_reflns_number_gt 11189
_reflns_number_total 14914
_reflns_threshold_expression >2sigma(I)
_cod_data_source_file ic025589c_7.cif
_cod_data_source_block 5
_cod_depositor_comments
;
The following automatic conversions were performed:

'_symmetry_cell_setting' value 'Monoclinic' changed to 'monoclinic'
according to the built-in table from CIF Core dictionary named
'cif_core.dic' version 2.4.1 from 2010-06-29.

Automatic conversion script
Id: cif_fix_values 1646 2011-03-28 12:23:43Z adriana 

The following automatic conversions were performed:

'_exptl_crystal_density_meas' value 'not measured' was changed to '?'
- the value is perceived as not measured.

Automatic conversion script
Id: cif_fix_values 3008 2015-01-20 13:52:24Z robertas 
;
_cod_database_code 4318223

loop_
_symmetry_equiv_pos_as_xyz
'x, y, z'
'-x, y+1/2, -z+1/2'
'-x, -y, -z'
'x, -y-1/2, z-1/2'

loop_
_atom_site_label
_atom_site_type_symbol
_atom_site_fract_x
_atom_site_fract_y
_atom_site_fract_z
_atom_site_U_iso_or_equiv
_atom_site_adp_type
_atom_site_occupancy
_atom_site_symmetry_multiplicity
_atom_site_calc_flag
_atom_site_refinement_flags
_atom_site_disorder_assembly
_atom_site_disorder_group
Os1 Os 0.03456(2) 0.313341(12) 0.550429(12) 0.02272(6) Uani 1 1 d . . .
Os2 Os -0.13590(2) 0.305843(13) 0.435942(13) 0.02798(6) Uani 1 1 d . . .
Os3 Os -0.18233(2) 0.272773(14) 0.578310(13) 0.02879(7) Uani 1 1 d . . .
Os4 Os 0.297857(19) 0.402879(12) 0.857444(12) 0.02204(6) Uani 1 1 d . . .
Os5 Os 0.423697(19) 0.386876(12) 0.749103(12) 0.02157(6) Uani 1 1 d . . .
Os6 Os 0.52390(2) 0.381132(13) 0.888289(13) 0.02600(6) Uani 1 1 d . . .
P1 P 0.14565(13) 0.32789(8) 0.65691(8) 0.0211(3) Uani 1 1 d . . .
P2 P 0.27956(13) 0.39898(8) 0.65990(8) 0.0210(3) Uani 1 1 d . . .
P3 P 0.15863(13) 0.46881(8) 0.68365(8) 0.0236(3) Uani 1 1 d . . .
P4 P 0.13592(13) 0.41858(8) 0.78409(8) 0.0217(3) Uani 1 1 d . . .
O11 O 0.1989(4) 0.3182(3) 0.4382(3) 0.0472(14) Uani 1 1 d . . .
O12 O -0.0336(4) 0.4438(2) 0.5395(3) 0.0484(14) Uani 1 1 d . . .
O13 O 0.0714(4) 0.1795(2) 0.5716(3) 0.0453(14) Uani 1 1 d . . .
O21 O -0.0081(5) 0.1940(3) 0.3998(3) 0.0514(15) Uani 1 1 d . . .
O22 O -0.3326(5) 0.2669(3) 0.3363(3) 0.0592(17) Uani 1 1 d . . .
O23 O -0.0099(5) 0.3771(3) 0.3309(3) 0.0620(18) Uani 1 1 d . . .
O24 O -0.2746(5) 0.4129(3) 0.4771(3) 0.0551(16) Uani 1 1 d . . .
O31 O -0.1253(6) 0.2329(3) 0.7317(3) 0.070(2) Uani 1 1 d . . .
O32 O -0.1624(5) 0.1470(3) 0.5188(3) 0.0565(16) Uani 1 1 d . . .
O33 O -0.4300(4) 0.2622(3) 0.5476(3) 0.0602(18) Uani 1 1 d . . .
O34 O -0.2031(5) 0.3986(3) 0.6389(3) 0.0569(16) Uani 1 1 d . . .
O41 O 0.2304(5) 0.3158(3) 0.9674(3) 0.0611(17) Uani 1 1 d . . .
O42 O 0.2825(5) 0.5045(3) 0.9614(3) 0.0536(16) Uani 1 1 d . . .
O51 O 0.5493(5) 0.2818(3) 0.7000(3) 0.0563(16) Uani 1 1 d . . .
O52 O 0.5920(4) 0.4679(3) 0.6915(3) 0.0597(17) Uani 1 1 d . . .
O61 O 0.5473(5) 0.5161(3) 0.8734(4) 0.0579(17) Uani 1 1 d . . .
O62 O 0.5604(6) 0.3795(3) 1.0510(3) 0.070(2) Uani 1 1 d . . .
O63 O 0.7557(4) 0.3588(3) 0.8432(3) 0.0575(17) Uani 1 1 d . . .
O64 O 0.4454(5) 0.2515(3) 0.8848(3) 0.0524(15) Uani 1 1 d . . .
C1 C 0.0725(5) 0.3541(3) 0.7345(3) 0.0258(14) Uani 1 1 d . . .
H1A H -0.0022 0.3645 0.7173 0.031 Uiso 1 1 calc R . .
H1B H 0.0683 0.3215 0.7679 0.031 Uiso 1 1 calc R . .
C11 C 0.1420(6) 0.3186(3) 0.4830(3) 0.0313(16) Uani 1 1 d . . .
C12 C -0.0083(6) 0.3951(3) 0.5431(3) 0.0313(16) Uani 1 1 d . . .
C13 C 0.0551(5) 0.2284(3) 0.5628(3) 0.0296(15) Uani 1 1 d . . .
C21 C -0.0543(6) 0.2341(4) 0.4163(3) 0.0329(16) Uani 1 1 d . . .
C22 C -0.2593(6) 0.2814(3) 0.3742(4) 0.0345(16) Uani 1 1 d . . .
C23 C -0.0583(7) 0.3499(4) 0.3694(4) 0.0420(19) Uani 1 1 d . . .
C24 C -0.2189(6) 0.3743(4) 0.4635(4) 0.0386(18) Uani 1 1 d . . .
C31 C -0.1479(7) 0.2480(4) 0.6752(4) 0.044(2) Uani 1 1 d . . .
C32 C -0.1649(6) 0.1925(4) 0.5388(4) 0.0357(17) Uani 1 1 d . . .
C33 C -0.3390(6) 0.2644(4) 0.5591(4) 0.0371(18) Uani 1 1 d . . .
C34 C -0.1934(6) 0.3526(4) 0.6140(4) 0.0370(17) Uani 1 1 d . . .
C41 C 0.2540(5) 0.3496(4) 0.9258(3) 0.0331(16) Uani 1 1 d . . .
C42 C 0.2862(5) 0.4654(4) 0.9232(4) 0.0342(17) Uani 1 1 d . . .
C51 C 0.4995(5) 0.3211(3) 0.7168(3) 0.0309(16) Uani 1 1 d . . .
C52 C 0.5281(6) 0.4358(4) 0.7119(4) 0.0350(17) Uani 1 1 d . . .
C61 C 0.5387(6) 0.4671(4) 0.8806(4) 0.0401(18) Uani 1 1 d . . .
C62 C 0.5462(6) 0.3810(4) 0.9910(4) 0.0389(18) Uani 1 1 d . . .
C63 C 0.6690(6) 0.3667(3) 0.8611(4) 0.0365(17) Uani 1 1 d . . .
C64 C 0.4742(6) 0.2990(4) 0.8856(4) 0.0358(17) Uani 1 1 d . . .
C101 C 0.2233(5) 0.2619(3) 0.6861(3) 0.0248(14) Uani 1 1 d . . .
C102 C 0.2934(6) 0.2396(3) 0.6380(4) 0.0352(17) Uani 1 1 d . . .
H10A H 0.3042 0.2604 0.5963 0.042 Uiso 1 1 calc R . .
C103 C 0.3475(6) 0.1862(4) 0.6524(4) 0.0410(19) Uani 1 1 d . . .
H10B H 0.3953 0.1712 0.6207 0.049 Uiso 1 1 calc R . .
C104 C 0.3297(6) 0.1563(4) 0.7130(5) 0.047(2) Uani 1 1 d . . .
H10C H 0.3640 0.1200 0.7219 0.057 Uiso 1 1 calc R . .
C105 C 0.2628(7) 0.1781(4) 0.7612(5) 0.051(2) Uani 1 1 d . . .
H10D H 0.2530 0.1572 0.8030 0.061 Uiso 1 1 calc R . .
C106 C 0.2097(6) 0.2309(3) 0.7480(4) 0.0377(18) Uani 1 1 d . . .
H10E H 0.1642 0.2460 0.7811 0.045 Uiso 1 1 calc R . .
C201 C 0.3093(5) 0.4111(3) 0.5671(3) 0.0238(13) Uani 1 1 d . . .
C202 C 0.2499(6) 0.4492(3) 0.5218(3) 0.0326(16) Uani 1 1 d . . .
H20A H 0.1896 0.4689 0.5376 0.039 Uiso 1 1 calc R . .
C203 C 0.2790(7) 0.4586(4) 0.4525(4) 0.045(2) Uani 1 1 d . . .
H20B H 0.2382 0.4843 0.4220 0.054 Uiso 1 1 calc R . .
C204 C 0.3675(7) 0.4299(4) 0.4299(4) 0.049(2) Uani 1 1 d . . .
H20C H 0.3870 0.4360 0.3836 0.058 Uiso 1 1 calc R . .
C205 C 0.4292(7) 0.3914(4) 0.4751(4) 0.051(2) Uani 1 1 d . . .
H20D H 0.4894 0.3717 0.4591 0.062 Uiso 1 1 calc R . .
C206 C 0.4003(6) 0.3830(4) 0.5434(4) 0.0361(17) Uani 1 1 d . . .
H20E H 0.4424 0.3580 0.5742 0.043 Uiso 1 1 calc R . .
C301 C 0.2467(5) 0.5292(3) 0.7172(3) 0.0247(14) Uani 1 1 d . . .
C302 C 0.2200(6) 0.5615(3) 0.7766(3) 0.0332(16) Uani 1 1 d . . .
H30A H 0.1579 0.5513 0.7994 0.040 Uiso 1 1 calc R . .
C303 C 0.2849(6) 0.6088(3) 0.8023(4) 0.0377(18) Uani 1 1 d . . .
H30B H 0.2671 0.6290 0.8430 0.045 Uiso 1 1 calc R . .
C304 C 0.3715(6) 0.6253(3) 0.7693(4) 0.0400(18) Uani 1 1 d . . .
H30C H 0.4136 0.6574 0.7862 0.048 Uiso 1 1 calc R . .
C305 C 0.3994(6) 0.5941(4) 0.7090(4) 0.0408(19) Uani 1 1 d . . .
H30D H 0.4611 0.6053 0.6862 0.049 Uiso 1 1 calc R . .
C306 C 0.3372(6) 0.5475(3) 0.6831(3) 0.0313(15) Uani 1 1 d . . .
H30E H 0.3556 0.5278 0.6421 0.038 Uiso 1 1 calc R . .
C401 C 0.0165(5) 0.4544(3) 0.8183(3) 0.0299(15) Uani 1 1 d . . .
C402 C 0.0050(5) 0.4526(4) 0.8922(3) 0.0365(18) Uani 1 1 d . . .
H40A H 0.0579 0.4342 0.9232 0.044 Uiso 1 1 calc R . .
C403 C -0.0857(6) 0.4785(4) 0.9181(4) 0.049(2) Uani 1 1 d . . .
H40B H -0.0958 0.4757 0.9666 0.059 Uiso 1 1 calc R . .
C404 C -0.1615(6) 0.5084(4) 0.8736(5) 0.056(2) Uani 1 1 d . . .
H40C H -0.2183 0.5290 0.8926 0.067 Uiso 1 1 calc R . .
C405 C -0.1535(6) 0.5080(4) 0.7998(5) 0.056(2) Uani 1 1 d . . .
H40D H -0.2081 0.5253 0.7690 0.067 Uiso 1 1 calc R . .
C406 C -0.0638(6) 0.4815(4) 0.7727(4) 0.045(2) Uani 1 1 d . . .
H40E H -0.0571 0.4818 0.7236 0.054 Uiso 1 1 calc R . .

loop_
_atom_site_aniso_label
_atom_site_aniso_U_11
_atom_site_aniso_U_22
_atom_site_aniso_U_33
_atom_site_aniso_U_23
_atom_site_aniso_U_13
_atom_site_aniso_U_12
Os1 0.02399(12) 0.02516(14) 0.01868(11) -0.00173(10) -0.00016(9) 0.00005(11)
Os2 0.02985(13) 0.03322(16) 0.02005(12) -0.00065(11) -0.00274(9) -0.00149(12)
Os3 0.02682(13) 0.03611(16) 0.02382(12) -0.00040(11) 0.00434(10) -0.00190(12)
Os4 0.01969(11) 0.02851(14) 0.01779(11) 0.00014(10) 0.00073(8) 0.00003(11)
Os5 0.01880(11) 0.02588(13) 0.02008(11) 0.00140(10) 0.00192(8) 0.00225(10)
Os6 0.02192(12) 0.03066(15) 0.02451(12) 0.00124(11) -0.00342(9) 0.00083(11)
P1 0.0220(8) 0.0237(9) 0.0175(7) -0.0020(6) 0.0013(6) 0.0017(7)
P2 0.0220(7) 0.0242(9) 0.0169(7) -0.0001(6) 0.0019(6) 0.0012(7)
P3 0.0244(8) 0.0250(9) 0.0212(8) -0.0010(7) 0.0008(6) 0.0034(7)
P4 0.0192(7) 0.0279(9) 0.0181(7) -0.0024(7) 0.0018(6) 0.0037(7)
O11 0.046(3) 0.063(4) 0.035(3) -0.005(3) 0.016(2) -0.009(3)
O12 0.049(3) 0.027(3) 0.066(4) 0.004(3) -0.015(3) 0.004(3)
O13 0.044(3) 0.027(3) 0.063(4) -0.003(3) -0.005(3) 0.006(3)
O21 0.049(3) 0.058(4) 0.048(3) -0.017(3) 0.002(3) 0.010(3)
O22 0.060(4) 0.055(4) 0.057(4) 0.006(3) -0.028(3) -0.013(3)
O23 0.062(4) 0.066(5) 0.058(4) 0.027(3) 0.005(3) -0.009(4)
O24 0.061(4) 0.050(4) 0.051(3) -0.010(3) -0.012(3) 0.021(3)
O31 0.104(5) 0.080(5) 0.025(3) 0.012(3) -0.006(3) -0.013(4)
O32 0.065(4) 0.040(4) 0.068(4) -0.011(3) 0.019(3) -0.011(3)
O33 0.031(3) 0.088(5) 0.061(4) -0.013(4) 0.003(3) -0.007(3)
O34 0.068(4) 0.053(4) 0.050(3) -0.016(3) 0.011(3) 0.011(4)
O41 0.063(4) 0.071(5) 0.050(3) 0.027(3) 0.009(3) -0.006(4)
O42 0.058(4) 0.057(4) 0.047(3) -0.028(3) 0.009(3) -0.004(3)
O51 0.063(4) 0.059(4) 0.047(3) -0.007(3) 0.001(3) 0.030(3)
O52 0.039(3) 0.064(4) 0.078(4) 0.024(4) 0.013(3) -0.010(3)
O61 0.049(3) 0.030(3) 0.092(5) -0.006(3) -0.007(3) -0.001(3)
O62 0.092(5) 0.092(6) 0.023(3) 0.000(3) -0.011(3) -0.010(4)
O63 0.029(3) 0.056(4) 0.089(5) 0.003(4) 0.013(3) 0.004(3)
O64 0.057(4) 0.036(3) 0.062(4) 0.012(3) -0.004(3) -0.005(3)
C1 0.025(3) 0.035(4) 0.017(3) -0.008(3) 0.006(2) -0.002(3)
C11 0.034(4) 0.033(4) 0.025(3) -0.005(3) -0.003(3) -0.008(3)
C12 0.034(4) 0.033(4) 0.025(3) 0.001(3) -0.006(3) -0.001(3)
C13 0.027(3) 0.035(4) 0.027(3) -0.003(3) -0.001(3) 0.000(3)
C21 0.033(4) 0.039(4) 0.026(3) -0.001(3) -0.001(3) -0.008(4)
C22 0.038(4) 0.032(4) 0.032(4) 0.001(3) -0.006(3) -0.002(3)
C23 0.048(5) 0.042(5) 0.034(4) 0.005(4) -0.008(3) -0.004(4)
C24 0.041(4) 0.041(5) 0.031(4) 0.008(3) -0.014(3) -0.003(4)
C31 0.054(5) 0.049(5) 0.030(4) 0.007(4) 0.012(3) -0.010(4)
C32 0.032(4) 0.040(5) 0.035(4) 0.002(4) 0.003(3) -0.006(4)
C33 0.030(4) 0.049(5) 0.033(4) -0.008(3) 0.008(3) -0.008(4)
C34 0.036(4) 0.043(5) 0.032(4) 0.002(3) -0.002(3) 0.003(4)
C41 0.028(3) 0.047(5) 0.025(3) 0.006(3) 0.003(3) -0.007(3)
C42 0.028(3) 0.043(5) 0.031(4) -0.004(3) -0.001(3) -0.006(3)
C51 0.027(3) 0.037(4) 0.028(3) 0.004(3) -0.001(3) 0.014(3)
C52 0.028(3) 0.044(5) 0.034(4) 0.003(3) 0.005(3) 0.003(4)
C61 0.031(4) 0.043(5) 0.046(4) -0.004(4) 0.003(3) 0.005(4)
C62 0.035(4) 0.043(5) 0.037(4) -0.001(3) -0.002(3) -0.004(4)
C63 0.032(4) 0.033(4) 0.045(4) 0.001(3) 0.006(3) -0.002(3)
C64 0.026(3) 0.042(5) 0.037(4) 0.007(4) -0.009(3) 0.000(4)
C101 0.019(3) 0.025(4) 0.029(3) 0.001(3) -0.003(2) 0.001(3)
C102 0.035(4) 0.031(4) 0.040(4) 0.002(3) 0.008(3) 0.010(3)
C103 0.034(4) 0.045(5) 0.045(4) -0.007(4) 0.004(3) 0.009(4)
C104 0.041(4) 0.030(4) 0.069(6) 0.005(4) -0.007(4) 0.011(4)
C105 0.064(6) 0.039(5) 0.049(5) 0.015(4) 0.003(4) 0.011(5)
C106 0.047(4) 0.036(4) 0.031(4) 0.011(3) 0.006(3) 0.007(4)
C201 0.029(3) 0.027(4) 0.016(3) -0.001(3) 0.006(2) -0.004(3)
C202 0.038(4) 0.041(4) 0.020(3) 0.001(3) 0.009(3) 0.002(4)
C203 0.073(6) 0.033(4) 0.029(4) 0.011(3) 0.006(4) 0.002(4)
C204 0.074(6) 0.053(5) 0.021(3) 0.009(4) 0.023(4) -0.004(5)
C205 0.054(5) 0.066(6) 0.038(4) -0.007(4) 0.024(4) 0.001(5)
C206 0.035(4) 0.046(5) 0.028(3) 0.006(3) 0.007(3) 0.008(4)
C301 0.032(3) 0.019(3) 0.022(3) 0.003(3) -0.002(3) 0.001(3)
C302 0.038(4) 0.032(4) 0.030(3) -0.005(3) 0.003(3) 0.004(3)
C303 0.042(4) 0.037(4) 0.033(4) -0.011(3) -0.001(3) 0.005(4)
C304 0.046(4) 0.030(4) 0.041(4) 0.001(3) -0.013(3) -0.010(4)
C305 0.031(4) 0.053(5) 0.039(4) -0.001(4) 0.005(3) -0.008(4)
C306 0.038(4) 0.031(4) 0.025(3) -0.001(3) 0.003(3) -0.003(3)
C401 0.020(3) 0.038(4) 0.032(3) -0.006(3) 0.006(3) 0.002(3)
C402 0.027(3) 0.056(5) 0.027(3) -0.012(3) 0.008(3) 0.008(4)
C403 0.038(4) 0.068(6) 0.044(4) -0.018(4) 0.022(4) -0.005(4)
C404 0.026(4) 0.070(7) 0.072(6) -0.016(5) 0.014(4) 0.016(4)
C405 0.036(4) 0.062(6) 0.070(6) -0.003(5) 0.010(4) 0.018(4)
C406 0.040(4) 0.057(6) 0.039(4) -0.003(4) 0.000(3) 0.015(4)

loop_
_atom_type_symbol
_atom_type_description
_atom_type_scat_dispersion_real
_atom_type_scat_dispersion_imag
_atom_type_scat_source
C C 0.0033 0.0016 'International Tables Vol C Tables 4.2.6.8 and 6.1.1.4'
H H 0.0000 0.0000 'International Tables Vol C Tables 4.2.6.8 and 6.1.1.4'
O O 0.0106 0.0060 'International Tables Vol C Tables 4.2.6.8 and 6.1.1.4'
P P 0.1023 0.0942 'International Tables Vol C Tables 4.2.6.8 and 6.1.1.4'
Os Os -1.2165 7.6030 'International Tables Vol C Tables 4.2.6.8 and 6.1.1.4'

loop_
_geom_angle_atom_site_label_1
_geom_angle_atom_site_label_2
_geom_angle_atom_site_label_3
_geom_angle
_geom_angle_site_symmetry_1
_geom_angle_site_symmetry_3
_geom_angle_publ_flag
C11 Os1 C12 95.2(3) . . ?
C11 Os1 C13 93.0(3) . . ?
C12 Os1 C13 171.0(3) . . ?
C11 Os1 P1 100.13(19) . . ?
C12 Os1 P1 93.46(19) . . ?
C13 Os1 P1 88.71(19) . . ?
C11 Os1 Os2 90.21(19) . . ?
C12 Os1 Os2 80.07(19) . . ?
C13 Os1 Os2 96.26(19) . . ?
P1 Os1 Os2 168.31(4) . . ?
C11 Os1 Os3 146.48(19) . . ?
C12 Os1 Os3 94.0(2) . . ?
C13 Os1 Os3 77.10(19) . . ?
P1 Os1 Os3 111.38(4) . . ?
Os2 Os1 Os3 59.869(9) . . ?
C22 Os2 C23 99.5(3) . . ?
C22 Os2 C24 89.3(3) . . ?
C23 Os2 C24 93.2(3) . . ?
C22 Os2 C21 92.0(3) . . ?
C23 Os2 C21 91.2(3) . . ?
C24 Os2 C21 175.1(3) . . ?
C22 Os2 Os1 163.9(2) . . ?
C23 Os2 Os1 95.1(2) . . ?
C24 Os2 Os1 96.7(2) . . ?
C21 Os2 Os1 80.81(19) . . ?
C22 Os2 Os3 106.4(2) . . ?
C23 Os2 Os3 152.8(2) . . ?
C24 Os2 Os3 79.2(2) . . ?
C21 Os2 Os3 95.9(2) . . ?
Os1 Os2 Os3 60.485(9) . . ?
C31 Os3 C33 106.5(3) . . ?
C31 Os3 C34 87.8(3) . . ?
C33 Os3 C34 93.4(3) . . ?
C31 Os3 C32 93.7(3) . . ?
C33 Os3 C32 88.6(3) . . ?
C34 Os3 C32 177.1(3) . . ?
C31 Os3 Os2 155.9(2) . . ?
C33 Os3 Os2 97.0(2) . . ?
C34 Os3 Os2 95.9(2) . . ?
C32 Os3 Os2 81.7(2) . . ?
C31 Os3 Os1 97.6(2) . . ?
C33 Os3 Os1 155.2(2) . . ?
C34 Os3 Os1 81.8(2) . . ?
C32 Os3 Os1 95.4(2) . . ?
Os2 Os3 Os1 59.646(8) . . ?
C41 Os4 C42 89.6(3) . . ?
C41 Os4 P4 103.0(2) . . ?
C42 Os4 P4 99.4(2) . . ?
C41 Os4 Os5 130.5(2) . . ?
C42 Os4 Os5 132.6(2) . . ?
P4 Os4 Os5 94.89(4) . . ?
C41 Os4 Os6 94.5(2) . . ?
C42 Os4 Os6 97.1(2) . . ?
P4 Os4 Os6 155.94(4) . . ?
Os5 Os4 Os6 61.070(9) . . ?
C52 Os5 C51 88.8(3) . . ?
C52 Os5 P2 99.2(2) . . ?
C51 Os5 P2 103.0(2) . . ?
C52 Os5 Os4 131.2(2) . . ?
C51 Os5 Os4 133.0(2) . . ?
P2 Os5 Os4 94.67(4) . . ?
C52 Os5 Os6 96.7(2) . . ?
C51 Os5 Os6 94.29(19) . . ?
P2 Os5 Os6 156.68(4) . . ?
Os4 Os5 Os6 62.004(10) . . ?
C63 Os6 C62 102.1(3) . . ?
C63 Os6 C64 97.1(3) . . ?
C62 Os6 C64 92.4(3) . . ?
C63 Os6 C61 93.3(3) . . ?
C62 Os6 C61 93.9(3) . . ?
C64 Os6 C61 166.4(3) . . ?
C63 Os6 Os5 95.9(2) . . ?
C62 Os6 Os5 162.0(2) . . ?
C64 Os6 Os5 84.8(2) . . ?
C61 Os6 Os5 85.5(2) . . ?
C63 Os6 Os4 152.8(2) . . ?
C62 Os6 Os4 105.1(2) . . ?
C64 Os6 Os4 82.2(2) . . ?
C61 Os6 Os4 84.6(2) . . ?
Os5 Os6 Os4 56.925(8) . . ?
C101 P1 C1 107.2(3) . . ?
C101 P1 P2 102.4(2) . . ?
C1 P1 P2 98.4(2) . . ?
C101 P1 Os1 112.9(2) . . ?
C1 P1 Os1 115.4(2) . . ?
P2 P1 Os1 118.75(8) . . ?
C201 P2 P3 105.7(2) . . ?
C201 P2 P1 106.3(2) . . ?
P3 P2 P1 91.07(8) . . ?
C201 P2 Os5 120.0(2) . . ?
P3 P2 Os5 114.25(8) . . ?
P1 P2 Os5 115.34(8) . . ?
C301 P3 P2 102.6(2) . . ?
C301 P3 P4 101.6(2) . . ?
P2 P3 P4 86.52(8) . . ?
C401 P4 C1 102.2(3) . . ?
C401 P4 P3 103.2(2) . . ?
C1 P4 P3 93.1(2) . . ?
C401 P4 Os4 121.3(2) . . ?
C1 P4 Os4 118.0(2) . . ?
P3 P4 Os4 114.45(8) . . ?
P4 C1 P1 115.5(3) . . ?
O11 C11 Os1 172.9(6) . . ?
O12 C12 Os1 179.3(6) . . ?
O13 C13 Os1 177.0(6) . . ?
O21 C21 Os2 174.9(6) . . ?
O22 C22 Os2 179.0(7) . . ?
O23 C23 Os2 178.2(7) . . ?
O24 C24 Os2 175.0(7) . . ?
O31 C31 Os3 178.4(8) . . ?
O32 C32 Os3 174.8(7) . . ?
O33 C33 Os3 176.8(8) . . ?
O34 C34 Os3 175.6(7) . . ?
O41 C41 Os4 177.6(7) . . ?
O42 C42 Os4 176.9(7) . . ?
O51 C51 Os5 176.6(6) . . ?
O52 C52 Os5 176.7(7) . . ?
O61 C61 Os6 177.3(7) . . ?
O62 C62 Os6 178.3(8) . . ?
O63 C63 Os6 178.3(7) . . ?
O64 C64 Os6 179.3(7) . . ?
C106 C101 C102 119.2(6) . . ?
C106 C101 P1 124.9(5) . . ?
C102 C101 P1 115.7(5) . . ?
C101 C102 C103 119.8(7) . . ?
C104 C103 C102 119.3(7) . . ?
C103 C104 C105 121.5(8) . . ?
C104 C105 C106 119.8(8) . . ?
C105 C106 C101 120.4(7) . . ?
C202 C201 C206 119.1(6) . . ?
C202 C201 P2 123.1(5) . . ?
C206 C201 P2 117.7(5) . . ?
C201 C202 C203 120.7(7) . . ?
C204 C203 C202 119.4(7) . . ?
C203 C204 C205 120.9(6) . . ?
C206 C205 C204 119.2(7) . . ?
C205 C206 C201 120.8(7) . . ?
C306 C301 C302 117.5(6) . . ?
C306 C301 P3 122.4(5) . . ?
C302 C301 P3 120.0(5) . . ?
C301 C302 C303 121.0(7) . . ?
C304 C303 C302 120.5(7) . . ?
C303 C304 C305 119.7(7) . . ?
C306 C305 C304 120.7(7) . . ?
C305 C306 C301 120.5(6) . . ?
C406 C401 C402 119.8(6) . . ?
C406 C401 P4 121.5(5) . . ?
C402 C401 P4 118.8(5) . . ?
C403 C402 C401 119.0(7) . . ?
C404 C403 C402 121.1(7) . . ?
C403 C404 C405 120.0(7) . . ?
C406 C405 C404 119.4(8) . . ?
C405 C406 C401 120.4(7) . . ?

loop_
_geom_bond_atom_site_label_1
_geom_bond_atom_site_label_2
_geom_bond_distance
_geom_bond_site_symmetry_2
_geom_bond_publ_flag
Os1 C11 1.898(7) . ?
Os1 C12 1.922(8) . ?
Os1 C13 1.946(8) . ?
Os1 P1 2.3389(15) . ?
Os1 Os2 2.8645(4) . ?
Os1 Os3 2.8887(4) . ?
Os2 C22 1.902(7) . ?
Os2 C23 1.907(8) . ?
Os2 C24 1.941(9) . ?
Os2 C21 1.953(8) . ?
Os2 Os3 2.8710(4) . ?
Os3 C31 1.912(7) . ?
Os3 C33 1.924(7) . ?
Os3 C34 1.933(9) . ?
Os3 C32 1.976(8) . ?
Os4 C41 1.867(7) . ?
Os4 C42 1.887(8) . ?
Os4 P4 2.3371(15) . ?
Os4 Os5 2.6696(3) . ?
Os4 Os6 2.8130(4) . ?
Os5 C52 1.865(8) . ?
Os5 C51 1.877(7) . ?
Os5 P2 2.3381(15) . ?
Os5 Os6 2.7883(4) . ?
Os6 C63 1.911(7) . ?
Os6 C62 1.920(7) . ?
Os6 C64 1.952(8) . ?
Os6 C61 1.957(9) . ?
P1 C101 1.826(7) . ?
P1 C1 1.865(6) . ?
P1 P2 2.288(2) . ?
P2 C201 1.826(6) . ?
P2 P3 2.230(2) . ?
P3 C301 1.816(7) . ?
P3 P4 2.234(2) . ?
P4 C401 1.829(6) . ?
P4 C1 1.861(7) . ?
O11 C11 1.133(8) . ?
O12 C12 1.144(9) . ?
O13 C13 1.134(8) . ?
O21 C21 1.123(9) . ?
O22 C22 1.142(8) . ?
O23 C23 1.148(9) . ?
O24 C24 1.149(9) . ?
O31 C31 1.125(8) . ?
O32 C32 1.095(9) . ?
O33 C33 1.115(8) . ?
O34 C34 1.149(9) . ?
O41 C41 1.145(8) . ?
O42 C42 1.140(9) . ?
O51 C51 1.135(8) . ?
O52 C52 1.153(8) . ?
O61 C61 1.120(10) . ?
O62 C62 1.124(8) . ?
O63 C63 1.149(8) . ?
O64 C64 1.128(9) . ?
C101 C106 1.376(9) . ?
C101 C102 1.388(9) . ?
C102 C103 1.390(10) . ?
C103 C104 1.355(11) . ?
C104 C105 1.359(11) . ?
C105 C106 1.371(11) . ?
C201 C202 1.372(9) . ?
C201 C206 1.384(9) . ?
C202 C203 1.389(9) . ?
C203 C204 1.356(11) . ?
C204 C205 1.390(12) . ?
C205 C206 1.368(10) . ?
C301 C306 1.384(9) . ?
C301 C302 1.391(9) . ?
C302 C303 1.392(10) . ?
C303 C304 1.321(10) . ?
C304 C305 1.398(11) . ?
C305 C306 1.364(10) . ?
C401 C406 1.386(10) . ?
C401 C402 1.403(9) . ?
C402 C403 1.376(9) . ?
C403 C404 1.370(12) . ?
C404 C405 1.394(12) . ?
C405 C406 1.380(10) . ?
